data_2241895
loop_
_publ_author_name
'Chandrarekha, M.'
'Srinivasan, N.'
'Kottala Vijaya, P.'
'Siva, A.'
'Krishnakumar, R. V.'

_publ_section_title
;
 Crystal structures of
 2'-benzoyl-1'-(4-methylphenyl)-1,1',2,2',5',6',7',7a'-octahydrospiro[indole-3,3'-pyrrolizin]-2-one
 and
 2'-(4-bromobenzoyl)-1'-(2-chlorophenyl)-1,1',2,2',5',6',7',7a'-octahydrospiro[indole-3,3'-pyrrolizin]-2-one
;
_journal_issue 11
_journal_name_full 'Acta Crystallographica Section E'
_journal_page_first 1637
_journal_page_last 1641
_journal_paper_doi 10.1107/S2056989016016741
_journal_volume 72
_journal_year 2016
_chemical_formula_iupac 'C28 H26 N2 O2'
_chemical_formula_moiety 'C28 H26 N2 O2'
_chemical_formula_sum 'C28 H26 N2 O2'
_chemical_formula_weight 422.51
_chemical_name_systematic
2'-Benzoyl-1'-(4-methylphenyl)-1,1',2,2',5',6',7',7a'-octahydrospiro[indole-3,3'-pyrrolizin]-2-one
_space_group_crystal_system orthorhombic
_space_group_IT_number 43
_space_group_name_Hall 'F 2 -2d'
_space_group_name_H-M_alt 'F d d 2'
_symmetry_space_group_name_Hall 'F 2 -2d'
_symmetry_space_group_name_H-M 'F d d 2'
_atom_sites_solution_hydrogens geom
_audit_creation_method SHELXL-2014/7
_cell_angle_alpha 90
_cell_angle_beta 90
_cell_angle_gamma 90
_cell_formula_units_Z 16
_cell_length_a 36.030(2)
_cell_length_b 24.2248(16)
_cell_length_c 10.1301(6)
_cell_measurement_reflns_used 3325
_cell_measurement_temperature 295(2)
_cell_measurement_theta_max 26.8
_cell_measurement_theta_min 2.0
_cell_volume 8841.7(9)
_computing_cell_refinement
;
SAINT (Bruker, 2009)
;
_computing_data_collection
;
APEX2 (Bruker, 2009)
;
_computing_data_reduction
;
SAINT (Bruker, 2009)
;
_computing_molecular_graphics
;
PLUTON (Spek, 2009), Mercury (Macrae <i>et al.</i>,  2006)
;
_computing_publication_material
;
publCIF (Westrip, 2010)
;
_computing_structure_refinement
;
<i>SHELXL2014/7</i> (Sheldrick, 2015)
;
_computing_structure_solution
;
<i>SHELXS2013/1</i> (Sheldrick, 2008)
;
_diffrn_ambient_temperature 295(2)
_diffrn_measured_fraction_theta_full 1.000
_diffrn_measured_fraction_theta_max 0.997
_diffrn_measurement_device_type 'Bruker SMART APEX CCD'
_diffrn_measurement_method '\w scans'
_diffrn_radiation_type MoK\a
_diffrn_radiation_wavelength 0.71073
_diffrn_reflns_av_R_equivalents 0.1081
_diffrn_reflns_limit_h_max 45
_diffrn_reflns_limit_h_min -45
_diffrn_reflns_limit_k_max 30
_diffrn_reflns_limit_k_min -30
_diffrn_reflns_limit_l_max 12
_diffrn_reflns_limit_l_min -11
_diffrn_reflns_number 36903
_diffrn_reflns_theta_full 25.242
_diffrn_reflns_theta_max 26.857
_diffrn_reflns_theta_min 2.026
_exptl_absorpt_coefficient_mu 0.080
_exptl_absorpt_correction_T_max 0.99
_exptl_absorpt_correction_T_min 0.98
_exptl_absorpt_correction_type multi-scan
_exptl_absorpt_process_details
;
(SADABS; Bruker, 2009)
;
_exptl_crystal_colour colourless
_exptl_crystal_density_diffrn 1.270
_exptl_crystal_description needle
_exptl_crystal_F_000 3584
_exptl_crystal_size_max 0.26
_exptl_crystal_size_mid 0.18
_exptl_crystal_size_min 0.15
_refine_diff_density_max 0.184
_refine_diff_density_min -0.139
_refine_ls_abs_structure_details
;
 Refined as a perfect inversion twin
;
_refine_ls_abs_structure_Flack 0.5
_refine_ls_extinction_coef 0.00076(15)
_refine_ls_extinction_expression Fc^*^=kFc[1+0.001xFc^2^\l^3^/sin(2\q)]^-1/4^
_refine_ls_extinction_method
;
SHELXL-2014/7 (Sheldrick 2015)
;
_refine_ls_goodness_of_fit_ref 0.984
_refine_ls_hydrogen_treatment constr
_refine_ls_matrix_type full
_refine_ls_number_parameters 291
_refine_ls_number_reflns 4649
_refine_ls_number_restraints 1
_refine_ls_restrained_S_all 0.984
_refine_ls_R_factor_all 0.0701
_refine_ls_R_factor_gt 0.0413
_refine_ls_shift/su_max 0.000
_refine_ls_shift/su_mean 0.000
_refine_ls_structure_factor_coef Fsqd
_refine_ls_weighting_details 'w=1/[\s^2^(Fo^2^)+(0.0652P)^2^] where P=(Fo^2^+2Fc^2^)/3'
_refine_ls_weighting_scheme calc
_refine_ls_wR_factor_gt 0.0967
_refine_ls_wR_factor_ref 0.1126
_reflns_number_gt 3325
_reflns_number_total 4649
_reflns_threshold_expression 'I > 2\s(I)'
_cod_data_source_file bg2594sup1.cif
_cod_data_source_block I
_cod_database_code 2241895
_shelx_space_group_comment
;
The symmetry employed for this shelxl refinement is uniquely defined
by the following loop, which should always be used as a source of
symmetry information in preference to the above space-group names.
They are only intended as comments.
;

loop_
_space_group_symop_operation_xyz
'x, y, z'
'-x, -y, z'
'-x+1/4, y+1/4, z+1/4'
'x+3/4, -y+3/4, z+1/4'
'x, y+1/2, z+1/2'
'-x, -y+1/2, z+1/2'
'-x+1/4, y+3/4, z+3/4'
'x+3/4, -y+5/4, z+3/4'
'x+1/2, y, z+1/2'
'-x+1/2, -y, z+1/2'
'-x+3/4, y+1/4, z+3/4'
'x+5/4, -y+3/4, z+3/4'
'x+1/2, y+1/2, z'
'-x+1/2, -y+1/2, z'
'-x+3/4, y+3/4, z+1/4'
'x+5/4, -y+5/4, z+1/4'

loop_
_atom_site_type_symbol
_atom_site_label
_atom_site_fract_x
_atom_site_fract_y
_atom_site_fract_z
_atom_site_U_iso_or_equiv
_atom_site_adp_type
_atom_site_calc_flag
_atom_site_occupancy
O O1 0.27285(7) 1.01345(8) -0.0201(2) 0.0579(6) Uani d 1
O O2 0.31457(6) 0.81610(7) -0.0631(2) 0.0509(6) Uani d 1
N N1 0.25279(7) 0.96268(9) -0.1968(2) 0.0418(6) Uani d 1
H H1 0.2547 0.9874 -0.2574 0.050 Uiso calc 1
N N2 0.23589(7) 0.92646(10) 0.1303(2) 0.0429(6) Uani d 1
C C1 0.26150(8) 0.97090(11) -0.0689(3) 0.0398(7) Uani d 1
C C2 0.25557(8) 0.91652(11) 0.0062(3) 0.0362(6) Uani d 1
C C3 0.23874(7) 0.88025(11) -0.0999(3) 0.0358(6) Uani d 1
C C4 0.22634(8) 0.82631(11) -0.0999(3) 0.0416(7) Uani d 1
H H4 0.2247 0.8067 -0.0212 0.050 Uiso calc 1
C C5 0.21643(9) 0.80184(12) -0.2170(3) 0.0502(8) Uani d 1
H H5 0.2079 0.7656 -0.2174 0.060 Uiso calc 1
C C6 0.21893(11) 0.83025(13) -0.3325(4) 0.0613(10) Uani d 1
H H6 0.2123 0.8128 -0.4109 0.074 Uiso calc 1
C C7 0.23109(10) 0.88454(13) -0.3362(3) 0.0556(9) Uani d 1
H H7 0.2330 0.9038 -0.4154 0.067 Uiso calc 1
C C8 0.24016(8) 0.90845(11) -0.2186(3) 0.0385(6) Uani d 1
C C9 0.19502(10) 0.92472(16) 0.1279(4) 0.0621(9) Uani d 1
H H9A 0.1862 0.9034 0.0531 0.074 Uiso calc 1
H H9B 0.1848 0.9617 0.1227 0.074 Uiso calc 1
C C10 0.18444(10) 0.89746(17) 0.2557(4) 0.0717(11) Uani d 1
H H10A 0.1828 0.9243 0.3265 0.086 Uiso calc 1
H H10B 0.1608 0.8785 0.2476 0.086 Uiso calc 1
C C11 0.21532(10) 0.85747(14) 0.2801(4) 0.0605(9) Uani d 1
H H11A 0.2118 0.8238 0.2298 0.073 Uiso calc 1
H H11B 0.2171 0.8483 0.3731 0.073 Uiso calc 1
C C12 0.24949(9) 0.88832(12) 0.2339(3) 0.0431(7) Uani d 1
H H12 0.2593 0.9101 0.3076 0.052 Uiso calc 1
C C13 0.28144(8) 0.85597(11) 0.1704(3) 0.0392(6) Uani d 1
H H13 0.2707 0.8227 0.1309 0.047 Uiso calc 1
C C14 0.29306(7) 0.89341(10) 0.0576(3) 0.0358(6) Uani d 1
H H14 0.3077 0.9240 0.0937 0.043 Uiso calc 1
C C15 0.31537(8) 0.86578(11) -0.0504(3) 0.0371(6) Uani d 1
C C16 0.33632(8) 0.90084(12) -0.1443(3) 0.0396(7) Uani d 1
C C17 0.33895(12) 0.88417(14) -0.2743(3) 0.0659(10) Uani d 1
H H17 0.3277 0.8516 -0.3016 0.079 Uiso calc 1
C C18 0.35827(14) 0.91583(17) -0.3632(4) 0.0878(15) Uani d 1
H H18 0.3592 0.9052 -0.4513 0.105 Uiso calc 1
C C19 0.37602(11) 0.96247(15) -0.3241(4) 0.0748(12) Uani d 1
H H19 0.3895 0.9832 -0.3849 0.090 Uiso calc 1
C C20 0.37413(10) 0.97879(15) -0.1964(4) 0.0646(10) Uani d 1
H H20 0.3866 1.0104 -0.1691 0.078 Uiso calc 1
C C21 0.35373(9) 0.94869(13) -0.1071(4) 0.0539(8) Uani d 1
H H21 0.3517 0.9610 -0.0204 0.065 Uiso calc 1
C C22 0.31168(8) 0.83740(11) 0.2623(3) 0.0422(7) Uani d 1
C C23 0.34826(9) 0.85341(14) 0.2504(3) 0.0528(8) Uani d 1
H H23 0.3548 0.8785 0.1849 0.063 Uiso calc 1
C C24 0.37553(10) 0.83296(15) 0.3336(3) 0.0604(9) Uani d 1
H H24 0.4000 0.8444 0.3219 0.072 Uiso calc 1
C C25 0.36741(10) 0.79638(13) 0.4324(4) 0.0591(9) Uani d 1
C C26 0.33129(12) 0.78139(15) 0.4451(4) 0.0812(13) Uani d 1
H H26 0.3247 0.7571 0.5123 0.097 Uiso calc 1
C C27 0.30406(11) 0.80081(15) 0.3620(4) 0.0717(12) Uani d 1
H H27 0.2798 0.7888 0.3738 0.086 Uiso calc 1
C C28 0.39708(13) 0.77479(18) 0.5240(5) 0.0886(13) Uani d 1
H H28A 0.3891 0.7404 0.5617 0.133 Uiso calc 1
H H28B 0.4014 0.8011 0.5932 0.133 Uiso calc 1
H H28C 0.4196 0.7691 0.4753 0.133 Uiso calc 1

loop_
_atom_site_aniso_label
_atom_site_aniso_U_11
_atom_site_aniso_U_22
_atom_site_aniso_U_33
_atom_site_aniso_U_12
_atom_site_aniso_U_13
_atom_site_aniso_U_23
O1 0.0879(17) 0.0324(11) 0.0535(14) -0.0049(11) -0.0031(12) -0.0084(10)
O2 0.0626(14) 0.0343(11) 0.0557(14) 0.0041(9) 0.0017(11) -0.0077(10)
N1 0.0564(15) 0.0294(12) 0.0396(14) -0.0016(10) -0.0034(12) 0.0051(11)
N2 0.0423(14) 0.0501(14) 0.0362(13) 0.0055(11) 0.0054(11) -0.0007(12)
C1 0.0459(17) 0.0316(14) 0.0418(17) 0.0040(12) 0.0038(14) -0.0050(13)
C2 0.0410(16) 0.0315(14) 0.0363(15) 0.0007(11) 0.0010(12) -0.0033(12)
C3 0.0367(15) 0.0341(14) 0.0366(16) 0.0005(11) -0.0011(12) 0.0011(12)
C4 0.0475(17) 0.0360(14) 0.0412(18) -0.0057(13) -0.0043(14) 0.0077(13)
C5 0.061(2) 0.0368(15) 0.053(2) -0.0125(14) -0.0122(16) 0.0033(15)
C6 0.089(3) 0.0481(18) 0.047(2) -0.0194(17) -0.0194(19) -0.0005(16)
C7 0.081(2) 0.0445(17) 0.0416(18) -0.0116(16) -0.0134(17) 0.0076(15)
C8 0.0418(16) 0.0317(13) 0.0421(15) -0.0025(12) -0.0041(13) 0.0034(13)
C9 0.044(2) 0.087(3) 0.055(2) 0.0102(18) 0.0091(16) 0.001(2)
C10 0.051(2) 0.095(3) 0.069(3) -0.0107(19) 0.0129(19) -0.005(2)
C11 0.061(2) 0.065(2) 0.055(2) -0.0094(17) 0.0143(18) 0.0090(17)
C12 0.0486(17) 0.0467(17) 0.0341(15) -0.0052(14) 0.0018(13) -0.0039(13)
C13 0.0449(16) 0.0350(14) 0.0378(15) -0.0046(12) -0.0015(13) -0.0005(12)
C14 0.0389(15) 0.0325(13) 0.0360(15) -0.0032(11) -0.0007(12) -0.0027(12)
C15 0.0369(15) 0.0356(14) 0.0389(15) 0.0012(12) -0.0051(12) -0.0056(12)
C16 0.0377(15) 0.0410(16) 0.0402(16) 0.0061(13) 0.0050(13) -0.0038(12)
C17 0.094(3) 0.0537(19) 0.050(2) -0.0063(19) 0.020(2) -0.0125(17)
C18 0.129(4) 0.080(3) 0.055(2) -0.005(3) 0.043(3) -0.014(2)
C19 0.082(3) 0.057(2) 0.085(3) 0.0034(19) 0.037(2) 0.006(2)
C20 0.058(2) 0.059(2) 0.077(3) -0.0122(17) 0.0173(19) -0.003(2)
C21 0.0531(19) 0.0514(18) 0.0570(19) -0.0089(16) 0.0083(16) -0.0089(16)
C22 0.0506(17) 0.0346(15) 0.0414(16) -0.0035(12) -0.0056(14) -0.0020(13)
C23 0.051(2) 0.066(2) 0.0412(18) -0.0021(16) -0.0008(15) 0.0062(15)
C24 0.050(2) 0.078(2) 0.052(2) 0.0026(17) -0.0111(16) -0.0037(19)
C25 0.071(2) 0.0485(17) 0.057(2) 0.0037(17) -0.0218(19) -0.0026(17)
C26 0.091(3) 0.067(2) 0.086(3) -0.023(2) -0.033(2) 0.038(2)
C27 0.065(2) 0.071(2) 0.079(3) -0.0256(19) -0.024(2) 0.036(2)
C28 0.095(3) 0.084(3) 0.086(3) 0.013(2) -0.041(3) 0.004(2)

loop_
_atom_type_symbol
_atom_type_description
_atom_type_scat_dispersion_real
_atom_type_scat_dispersion_imag
_atom_type_scat_source
C C 0.0033 0.0016 'International Tables Vol C Tables 4.2.6.8 and 6.1.1.4'
H H 0.0000 0.0000 'International Tables Vol C Tables 4.2.6.8 and 6.1.1.4'
N N 0.0061 0.0033 'International Tables Vol C Tables 4.2.6.8 and 6.1.1.4'
O O 0.0106 0.0060 'International Tables Vol C Tables 4.2.6.8 and 6.1.1.4'

loop_
_geom_angle_atom_site_label_1
_geom_angle_atom_site_label_2
_geom_angle_atom_site_label_3
_geom_angle
C1 N1 C8 111.3(2)
C1 N1 H1 124.3
C8 N1 H1 124.3
C2 N2 C9 117.7(2)
C2 N2 C12 110.2(2)
C9 N2 C12 108.9(2)
O1 C1 N1 126.6(3)
O1 C1 C2 124.9(3)
N1 C1 C2 108.5(2)
N2 C2 C3 120.7(2)
N2 C2 C1 110.6(2)
C3 C2 C1 101.6(2)
N2 C2 C14 101.1(2)
C3 C2 C14 112.1(2)
C1 C2 C14 110.7(2)
C4 C3 C8 118.6(3)
C4 C3 C2 132.7(2)
C8 C3 C2 108.4(2)
C5 C4 C3 119.5(3)
C5 C4 H4 120.3
C3 C4 H4 120.3
C6 C5 C4 120.5(3)
C6 C5 H5 119.8
C4 C5 H5 119.8
C5 C6 C7 121.6(3)
C5 C6 H6 119.2
C7 C6 H6 119.2
C8 C7 C6 117.0(3)
C8 C7 H7 121.5
C6 C7 H7 121.5
C7 C8 C3 122.7(3)
C7 C8 N1 127.6(3)
C3 C8 N1 109.7(3)
N2 C9 C10 104.6(3)
N2 C9 H9A 110.8
C10 C9 H9A 110.8
N2 C9 H9B 110.8
C10 C9 H9B 110.8
H9A C9 H9B 108.9
C11 C10 C9 103.8(3)
C11 C10 H10A 111.0
C9 C10 H10A 111.0
C11 C10 H10B 111.0
C9 C10 H10B 111.0
H10A C10 H10B 109.0
C10 C11 C12 103.5(3)
C10 C11 H11A 111.1
C12 C11 H11A 111.1
C10 C11 H11B 111.1
C12 C11 H11B 111.1
H11A C11 H11B 109.0
N2 C12 C11 104.9(3)
N2 C12 C13 105.6(2)
C11 C12 C13 119.2(2)
N2 C12 H12 108.9
C11 C12 H12 108.9
C13 C12 H12 108.9
C22 C13 C14 116.5(2)
C22 C13 C12 115.9(2)
C14 C13 C12 102.6(2)
C22 C13 H13 107.1
C14 C13 H13 107.1
C12 C13 H13 107.1
C15 C14 C13 115.2(2)
C15 C14 C2 112.3(2)
C13 C14 C2 103.2(2)
C15 C14 H14 108.6
C13 C14 H14 108.6
C2 C14 H14 108.6
O2 C15 C16 120.9(3)
O2 C15 C14 120.2(3)
C16 C15 C14 118.7(2)
C21 C16 C17 118.5(3)
C21 C16 C15 122.8(3)
C17 C16 C15 118.6(3)
C18 C17 C16 119.8(3)
C18 C17 H17 120.1
C16 C17 H17 120.1
C19 C18 C17 120.8(4)
C19 C18 H18 119.6
C17 C18 H18 119.6
C20 C19 C18 119.9(4)
C20 C19 H19 120.1
C18 C19 H19 120.1
C19 C20 C21 120.0(3)
C19 C20 H20 120.0
C21 C20 H20 120.0
C16 C21 C20 120.8(3)
C16 C21 H21 119.6
C20 C21 H21 119.6
C27 C22 C23 116.0(3)
C27 C22 C13 120.3(3)
C23 C22 C13 123.7(3)
C22 C23 C24 121.6(3)
C22 C23 H23 119.2
C24 C23 H23 119.2
C25 C24 C23 121.7(3)
C25 C24 H24 119.2
C23 C24 H24 119.2
C26 C25 C24 116.6(3)
C26 C25 C28 121.9(4)
C24 C25 C28 121.5(4)
C25 C26 C27 122.3(4)
C25 C26 H26 118.8
C27 C26 H26 118.8
C22 C27 C26 121.9(4)
C22 C27 H27 119.0
C26 C27 H27 119.0
C25 C28 H28A 109.5
C25 C28 H28B 109.5
H28A C28 H28B 109.5
C25 C28 H28C 109.5
H28A C28 H28C 109.5
H28B C28 H28C 109.5

loop_
_geom_bond_atom_site_label_1
_geom_bond_atom_site_label_2
_geom_bond_distance
O1 C1 1.214(3)
O2 C15 1.211(3)
N1 C1 1.348(4)
N1 C8 1.408(3)
N1 H1 0.8600
N2 C2 1.463(4)
N2 C9 1.473(4)
N2 C12 1.482(4)
C1 C2 1.537(4)
C2 C3 1.515(4)
C2 C14 1.552(4)
C3 C4 1.381(4)
C3 C8 1.384(4)
C4 C5 1.373(4)
C4 H4 0.9300
C5 C6 1.360(5)
C5 H5 0.9300
C6 C7 1.387(4)
C6 H6 0.9300
C7 C8 1.365(5)
C7 H7 0.9300
C9 C10 1.503(5)
C9 H9A 0.9700
C9 H9B 0.9700
C10 C11 1.496(5)
C10 H10A 0.9700
C10 H10B 0.9700
C11 C12 1.515(4)
C11 H11A 0.9700
C11 H11B 0.9700
C12 C13 1.534(4)
C12 H12 0.9800
C13 C22 1.502(4)
C13 C14 1.518(4)
C13 H13 0.9800
C14 C15 1.514(4)
C14 H14 0.9800
C15 C16 1.481(4)
C16 C21 1.371(4)
C16 C17 1.381(4)
C17 C18 1.372(5)
C17 H17 0.9300
C18 C19 1.357(6)
C18 H18 0.9300
C19 C20 1.354(6)
C19 H19 0.9300
C20 C21 1.375(5)
C20 H20 0.9300
C21 H21 0.9300
C22 C27 1.371(5)
C22 C23 1.379(4)
C23 C24 1.386(5)
C23 H23 0.9300
C24 C25 1.369(5)
C24 H24 0.9300
C25 C26 1.357(5)
C25 C28 1.509(5)
C26 C27 1.376(5)
C26 H26 0.9300
C27 H27 0.9300
C28 H28A 0.9600
C28 H28B 0.9600
C28 H28C 0.9600

loop_
_geom_hbond_atom_site_label_D
_geom_hbond_atom_site_label_H
_geom_hbond_atom_site_label_A
_geom_hbond_site_symmetry_A
_geom_hbond_distance_DH
_geom_hbond_distance_HA
_geom_hbond_distance_DA
_geom_hbond_angle_DHA
C5 H5 O2 14_565 0.93 2.65 3.441(4) 143.5
C19 H19 O2 11_554 0.93 2.70 3.301(5) 122.8
C20 H20 O2 11_554 0.93 2.65 3.278(4) 125.2
N1 H1 N2 10_574 0.86 2.40 3.232(3) 162.7
C7 H7 O1 10_574 0.93 2.28 3.098(4) 146.7

loop_
_geom_torsion_atom_site_label_1
_geom_torsion_atom_site_label_2
_geom_torsion_atom_site_label_3
_geom_torsion_atom_site_label_4
_geom_torsion
C8 N1 C1 O1 -179.4(3)
C8 N1 C1 C2 1.9(3)
C9 N2 C2 C3 -28.9(4)
C12 N2 C2 C3 96.9(3)
C9 N2 C2 C1 89.4(3)
C12 N2 C2 C1 -144.8(2)
C9 N2 C2 C14 -153.2(2)
C12 N2 C2 C14 -27.5(3)
O1 C1 C2 N2 46.5(4)
N1 C1 C2 N2 -134.8(2)
O1 C1 C2 C3 175.9(3)
N1 C1 C2 C3 -5.4(3)
O1 C1 C2 C14 -64.8(3)
N1 C1 C2 C14 113.9(3)
N2 C2 C3 C4 -56.6(4)
C1 C2 C3 C4 -179.3(3)
C14 C2 C3 C4 62.4(4)
N2 C2 C3 C8 129.8(3)
C1 C2 C3 C8 7.1(3)
C14 C2 C3 C8 -111.2(3)
C8 C3 C4 C5 1.2(4)
C2 C3 C4 C5 -172.0(3)
C3 C4 C5 C6 0.3(5)
C4 C5 C6 C7 -0.7(6)
C5 C6 C7 C8 -0.5(6)
C6 C7 C8 C3 2.1(5)
C6 C7 C8 N1 -179.5(3)
C4 C3 C8 C7 -2.4(5)
C2 C3 C8 C7 172.2(3)
C4 C3 C8 N1 178.9(3)
C2 C3 C8 N1 -6.4(3)
C1 N1 C8 C7 -175.7(3)
C1 N1 C8 C3 2.9(3)
C2 N2 C9 C10 141.9(3)
C12 N2 C9 C10 15.5(3)
N2 C9 C10 C11 -33.1(4)
C9 C10 C11 C12 37.9(4)
C2 N2 C12 C11 -122.7(3)
C9 N2 C12 C11 8.0(3)
C2 N2 C12 C13 4.1(3)
C9 N2 C12 C13 134.7(3)
C10 C11 C12 N2 -28.3(3)
C10 C11 C12 C13 -146.2(3)
N2 C12 C13 C22 149.7(2)
C11 C12 C13 C22 -92.7(4)
N2 C12 C13 C14 21.7(3)
C11 C12 C13 C14 139.3(3)
C22 C13 C14 C15 71.3(3)
C12 C13 C14 C15 -161.0(2)
C22 C13 C14 C2 -165.9(2)
C12 C13 C14 C2 -38.3(3)
N2 C2 C14 C15 165.2(2)
C3 C2 C14 C15 35.2(3)
C1 C2 C14 C15 -77.5(3)
N2 C2 C14 C13 40.5(2)
C3 C2 C14 C13 -89.5(3)
C1 C2 C14 C13 157.8(2)
C13 C14 C15 O2 19.7(4)
C2 C14 C15 O2 -98.0(3)
C13 C14 C15 C16 -163.7(2)
C2 C14 C15 C16 78.6(3)
O2 C15 C16 C21 -146.6(3)
C14 C15 C16 C21 36.8(4)
O2 C15 C16 C17 32.3(4)
C14 C15 C16 C17 -144.3(3)
C21 C16 C17 C18 -0.9(6)
C15 C16 C17 C18 -179.9(4)
C16 C17 C18 C19 2.4(7)
C17 C18 C19 C20 -1.3(7)
C18 C19 C20 C21 -1.2(6)
C17 C16 C21 C20 -1.6(5)
C15 C16 C21 C20 177.3(3)
C19 C20 C21 C16 2.6(6)
C14 C13 C22 C27 -176.0(3)
C12 C13 C22 C27 63.2(4)
C14 C13 C22 C23 1.4(4)
C12 C13 C22 C23 -119.4(3)
C27 C22 C23 C24 0.8(5)
C13 C22 C23 C24 -176.7(3)
C22 C23 C24 C25 -0.7(5)
C23 C24 C25 C26 -0.3(5)
C23 C24 C25 C28 -179.2(3)
C24 C25 C26 C27 1.2(6)
C28 C25 C26 C27 -179.9(4)
C23 C22 C27 C26 0.1(6)
C13 C22 C27 C26 177.7(4)
C25 C26 C27 C22 -1.2(7)
